data_1516561
loop_
_publ_author_name
'Braunschweig, Holger'
'Kramer, Thomas'
'Radacki, Krzysztof'
'Shang, Rong'
'Siedler, Eva'
'Werner, Christine'

_publ_section_title
;
 Isolation of the key intermediates of base-promoted borylene--carbonyl
 coupling reactions
;
_journal_issue 6
_journal_name_full 'Chemical Science'
_journal_page_first 2271
_journal_paper_doi 10.1039/c4sc00183d
_journal_volume 5
_journal_year 2014
_chemical_formula_moiety 'C19 H24 B Mn N2 O3, C7 H8'
_chemical_formula_sum 'C26 H32 B Mn N2 O3'
_chemical_formula_weight 486.28
_chemical_name_common
;

?

;
_chemical_name_systematic
;

?

;
_space_group_crystal_system orthorhombic
_space_group_IT_number 62
_space_group_name_Hall '-P 2ac 2n'
_space_group_name_H-M_alt 'P n m a'
_symmetry_space_group_name_Hall '-P 2ac 2n'
_symmetry_space_group_name_H-M 'P n m a'
_atom_sites_solution_hydrogens geom
_atom_sites_solution_secondary iterative
_audit_creation_method SHELXL-2013
_cell_angle_alpha 90
_cell_angle_beta 90
_cell_angle_gamma 90
_cell_formula_units_Z 4
_cell_length_a 13.024(8)
_cell_length_b 9.225(4)
_cell_length_c 19.975(9)
_cell_measurement_reflns_used 8674
_cell_measurement_temperature 100(2)
_cell_measurement_theta_max 28.70
_cell_measurement_theta_min 2.43
_cell_volume 2400(2)
_computing_cell_refinement 'Saint+ ver. 8.18C (Bruker AXS)'
_computing_data_collection 'APEX2 ver. 2012.4-3 (Bruker AXS)'
_computing_data_reduction 'Saint+ ver. 8.18C (Bruker AXS)'
_computing_molecular_graphics 'ShelXLe (Huebschle, Sheldrick, Dittrich, 2011)'
_computing_publication_material 'SHELXL-97 (Sheldrick, 2008)'
_computing_structure_refinement 'SHELXL-2013 (Sheldrick, 2013)'
_computing_structure_solution 'SHELXT (Sheldrick, 2012)'
_diffrn_ambient_temperature 100(2)
_diffrn_detector_area_resol_mean 8.333
_diffrn_measured_fraction_theta_full 0.999
_diffrn_measured_fraction_theta_max 0.999
_diffrn_measurement_device_type 'Bruker D8 Quest'
_diffrn_measurement_method '\f and \w scans'
_diffrn_radiation_type MoK\a
_diffrn_radiation_wavelength 0.71073
_diffrn_reflns_av_R_equivalents 0.0389
_diffrn_reflns_av_unetI/netI 0.0229
_diffrn_reflns_Laue_measured_fraction_full 0.999
_diffrn_reflns_Laue_measured_fraction_max 0.999
_diffrn_reflns_limit_h_max 16
_diffrn_reflns_limit_h_min -16
_diffrn_reflns_limit_k_max 11
_diffrn_reflns_limit_k_min -11
_diffrn_reflns_limit_l_max 24
_diffrn_reflns_limit_l_min -24
_diffrn_reflns_number 19389
_diffrn_reflns_point_group_measured_fraction_full 0.999
_diffrn_reflns_point_group_measured_fraction_max 0.999
_diffrn_reflns_theta_full 26.000
_diffrn_reflns_theta_max 26.372
_diffrn_reflns_theta_min 2.432
_exptl_absorpt_coefficient_mu 0.580
_exptl_absorpt_correction_T_max 0.7458
_exptl_absorpt_correction_T_min 0.6111
_exptl_absorpt_correction_type analytical
_exptl_absorpt_process_details 'Sadabs 2008/1 (Bruker 2008)'
_exptl_crystal_colour orange
_exptl_crystal_density_diffrn 1.346
_exptl_crystal_description plate
_exptl_crystal_F_000 1024
_exptl_crystal_size_max 0.133
_exptl_crystal_size_mid 0.120
_exptl_crystal_size_min 0.040
_refine_diff_density_max 0.643
_refine_diff_density_min -0.730
_refine_diff_density_rms 0.121
_refine_ls_extinction_method none
_refine_ls_goodness_of_fit_ref 1.065
_refine_ls_hydrogen_treatment constr
_refine_ls_matrix_type full
_refine_ls_number_parameters 164
_refine_ls_number_reflns 2609
_refine_ls_number_restraints 36
_refine_ls_restrained_S_all 1.066
_refine_ls_R_factor_all 0.0507
_refine_ls_R_factor_gt 0.0444
_refine_ls_shift/su_max 0.001
_refine_ls_shift/su_mean 0.000
_refine_ls_structure_factor_coef Fsqd
_refine_ls_weighting_details 'w=1/[\s^2^(Fo^2^)+(0.0557P)^2^+3.2067P] where P=(Fo^2^+2Fc^2^)/3'
_refine_ls_weighting_scheme calc
_refine_ls_wR_factor_gt 0.1116
_refine_ls_wR_factor_ref 0.1156
_reflns_Friedel_coverage 0.000
_reflns_number_gt 2302
_reflns_number_total 2609
_reflns_threshold_expression 'I > 2\s(I)'
_cod_data_source_file c4sc00183d1.cif
_cod_data_source_block 7
_cod_database_code 1516561
_shelx_space_group_comment
;

The symmetry employed for this shelxl refinement is uniquely
defined

by the following loop, which should always be used as a source of

symmetry information in preference to the above space-group names.

They are only intended as comments.

;
_shelx_estimated_absorpt_t_min 0.927
_shelx_estimated_absorpt_t_max 0.977

loop_
_space_group_symop_operation_xyz
'x, y, z'
'-x+1/2, -y, z+1/2'
'-x, y+1/2, -z'
'x+1/2, -y+1/2, -z+1/2'
'-x, -y, -z'
'x-1/2, y, -z-1/2'
'x, -y-1/2, z'
'-x-1/2, y-1/2, z-1/2'

loop_
_atom_site_label
_atom_site_type_symbol
_atom_site_fract_x
_atom_site_fract_y
_atom_site_fract_z
_atom_site_U_iso_or_equiv
_atom_site_adp_type
_atom_site_occupancy
_atom_site_site_symmetry_order
_atom_site_calc_flag
_atom_site_refinement_flags_posn
_atom_site_refinement_flags_adp
_atom_site_refinement_flags_occupancy
_atom_site_disorder_assembly
_atom_site_disorder_group
C1_1 C 0.1449(2) 0.7500 0.49011(16) 0.0233(7) Uani 1 2 d S T P . .
O1_1 O 0.1804(2) 0.7500 0.43687(11) 0.0350(6) Uani 1 2 d S T P . .
Mn1_1 Mn 0.08595(3) 0.7500 0.57028(2) 0.01699(15) Uani 1 2 d S T P . .
C2_1 C 0.17111(15) 0.8980(2) 0.59928(10) 0.0168(4) Uani 1 1 d . . . . .
O2_1 O 0.19108(12) 1.02431(16) 0.60157(7) 0.0223(3) Uani 1 1 d . . . . .
B1_2 B 0.2255(2) 0.7500 0.63594(16) 0.0151(6) Uani 1 2 d S T P . .
C2_2 C 0.3500(2) 0.7500 0.62256(15) 0.0182(6) Uani 1 2 d S T P . .
C3_2 C 0.3752(2) 0.7500 0.54781(17) 0.0245(7) Uani 1 2 d S T P . .
H3A_2 H 0.4499 0.7500 0.5418 0.037 Uiso 1 2 calc R U P . .
H3B_2 H 0.3460 0.8367 0.5269 0.037 Uiso 0.5 1 calc R U P . .
H3C_2 H 0.3460 0.6633 0.5269 0.037 Uiso 0.5 1 calc R U P . .
C4_2 C 0.40004(16) 0.8850(2) 0.65396(12) 0.0254(5) Uani 1 1 d . . . . .
H4A_2 H 0.4740 0.8838 0.6451 0.038 Uiso 1 1 calc R U . . .
H4B_2 H 0.3882 0.8846 0.7024 0.038 Uiso 1 1 calc R U . . .
H4C_2 H 0.3697 0.9725 0.6344 0.038 Uiso 1 1 calc R U . . .
C1_3 C -0.0360(2) 0.7500 0.64315(18) 0.0380(9) Uani 1 2 d S T P . .
H1_3 H -0.0242 0.7500 0.6901 0.046 Uiso 1 2 calc R U P . .
C2_3 C -0.04642(17) 0.8738(3) 0.60219(14) 0.0353(6) Uani 1 1 d . . . . .
H2_3 H -0.0443 0.9718 0.6168 0.042 Uiso 1 1 calc R U . . .
C3_3 C -0.06032(17) 0.8266(3) 0.53661(13) 0.0331(6) Uani 1 1 d . . . . .
H3_3 H -0.0684 0.8870 0.4984 0.040 Uiso 1 1 calc R U . . .
N1_4 N 0.20214(18) 0.7500 0.71368(12) 0.0149(5) Uani 1 2 d S T P . .
C2_4 C 0.19721(15) 0.8755(2) 0.74920(10) 0.0170(4) Uani 1 1 d . . . . .
H2_4 H 0.1984 0.9646 0.7254 0.020 Uiso 1 1 calc R U . . .
C3_4 C 0.19061(15) 0.8800(2) 0.81734(10) 0.0175(4) Uani 1 1 d . . . . .
H3_4 H 0.1872 0.9709 0.8396 0.021 Uiso 1 1 calc R U . . .
C4_4 C 0.1889(2) 0.7500 0.85510(14) 0.0162(6) Uani 1 2 d S T P . .
N5_4 N 0.1847(2) 0.7500 0.92239(12) 0.0185(5) Uani 1 2 d S T P . .
C6_4 C 0.17993(17) 0.8860(2) 0.95990(11) 0.0228(5) Uani 1 1 d . . . . .
H6A_4 H 0.2326 0.9526 0.9432 0.034 Uiso 1 1 calc R U . . .
H6B_4 H 0.1920 0.8666 1.0075 0.034 Uiso 1 1 calc R U . . .
H6C_4 H 0.1120 0.9300 0.9542 0.034 Uiso 1 1 calc R U . . .
C1_5 C 0.0175(4) 0.2500 0.8185(2) 0.0291(9) Uiso 0.792(5) 2 d S U P A 1
C2_5 C -0.0742(4) 0.2500 0.7834(3) 0.0384(11) Uiso 0.792(5) 2 d S U P A 1
H2_5 H -0.1367 0.2500 0.8078 0.046 Uiso 0.792(5) 2 calc R U P A 1
C3_5 C -0.0784(4) 0.2500 0.7143(3) 0.0389(11) Uiso 0.792(5) 2 d S U P A 1
H3_5 H -0.1424 0.2500 0.6915 0.047 Uiso 0.792(5) 2 calc R U P A 1
C4_5 C 0.0144(4) 0.2500 0.6791(2) 0.0330(10) Uiso 0.792(5) 2 d S U P A 1
H4_5 H 0.0142 0.2500 0.6315 0.040 Uiso 0.792(5) 2 calc R U P A 1
C5_5 C 0.1079(3) 0.2500 0.7141(2) 0.0283(10) Uiso 0.792(5) 2 d S U P A 1
H5_5 H 0.1709 0.2500 0.6902 0.034 Uiso 0.792(5) 2 calc R U P A 1
C6_5 C 0.1083(3) 0.2500 0.7826(2) 0.0284(9) Uiso 0.792(5) 2 d S U P A 1
H6_5 H 0.1720 0.2500 0.8059 0.034 Uiso 0.792(5) 2 calc R U P A 1
C7_5 C 0.0217(4) 0.2500 0.8915(2) 0.0440(13) Uiso 0.792(5) 2 d S U P A 1
H7A_5 H 0.0936 0.2500 0.9061 0.066 Uiso 0.792(5) 2 calc R U P A 1
H7B_5 H -0.0128 0.1633 0.9088 0.066 Uiso 0.396(3) 1 calc R U P A 1
H7C_5 H -0.0128 0.3367 0.9088 0.066 Uiso 0.396(3) 1 calc R U P A 1
C1_15 C -0.0013(4) 0.2500 0.8369(2) 0.032(2) Uiso 0.208(5) 2 d R U P A 2
C2_15 C 0.1024(4) 0.2500 0.8187(2) 0.035(2) Uiso 0.208(5) 2 d R U P A 2
H2_15 H 0.1539 0.2500 0.8523 0.043 Uiso 0.208(5) 2 calc R U P A 2
C3_15 C 0.1304(4) 0.2500 0.7511(2) 0.029(2) Uiso 0.208(5) 2 d R U P A 2
H3_15 H 0.2009 0.2500 0.7388 0.035 Uiso 0.208(5) 2 calc R U P A 2
C4_15 C 0.0548(4) 0.2500 0.7016(2) 0.033(2) Uiso 0.208(5) 2 d R U P A 2
H4_15 H 0.0737 0.2500 0.6557 0.039 Uiso 0.208(5) 2 calc R U P A 2
C5_15 C -0.0489(4) 0.2500 0.7197(2) 0.042(2) Uiso 0.208(5) 2 d R U P A 2
H5_15 H -0.1004 0.2500 0.6861 0.050 Uiso 0.208(5) 2 calc R U P A 2
C6_15 C -0.0769(4) 0.2500 0.7874(2) 0.037(2) Uiso 0.208(5) 2 d R U P A 2
H6_15 H -0.1474 0.2500 0.7996 0.044 Uiso 0.208(5) 2 calc R U P A 2
C7_15 C -0.0317(4) 0.2500 0.9103(2) 0.053(4) Uiso 0.208(5) 2 d R U P A 2
H7A_15 H 0.0303 0.2500 0.9381 0.080 Uiso 0.208(5) 2 calc R U P A 2
H7B_15 H -0.0725 0.1633 0.9201 0.080 Uiso 0.104(3) 1 calc R U P A 2
H7C_15 H -0.0725 0.3367 0.9201 0.080 Uiso 0.104(3) 1 calc R U P A 2

loop_
_atom_site_aniso_label
_atom_site_aniso_U_11
_atom_site_aniso_U_22
_atom_site_aniso_U_33
_atom_site_aniso_U_23
_atom_site_aniso_U_13
_atom_site_aniso_U_12
C1_1 0.0226(16) 0.0250(16) 0.0224(16) 0.000 -0.0050(13) 0.000
O1_1 0.0388(14) 0.0488(16) 0.0175(12) 0.000 0.0053(10) 0.000
Mn1_1 0.0137(2) 0.0219(3) 0.0154(2) 0.000 -0.00048(16) 0.000
C2_1 0.0153(9) 0.0214(10) 0.0139(9) 0.0001(8) 0.0034(8) 0.0010(8)
O2_1 0.0287(8) 0.0164(7) 0.0219(8) 0.0019(6) 0.0035(6) 0.0010(6)
B1_2 0.0136(14) 0.0165(15) 0.0153(15) 0.000 -0.0006(12) 0.000
C2_2 0.0124(13) 0.0176(14) 0.0246(15) 0.000 -0.0001(12) 0.000
C3_2 0.0173(14) 0.0259(16) 0.0304(17) 0.000 0.0082(13) 0.000
C4_2 0.0174(10) 0.0239(11) 0.0348(12) -0.0031(10) -0.0011(9) -0.0037(9)
C1_3 0.0126(15) 0.080(3) 0.0210(16) 0.000 0.0027(13) 0.000
C2_3 0.0159(11) 0.0328(13) 0.0573(17) -0.0148(13) 0.0078(11) 0.0007(10)
C3_3 0.0163(10) 0.0433(14) 0.0398(14) 0.0137(12) -0.0018(10) 0.0057(10)
N1_4 0.0149(11) 0.0146(11) 0.0152(12) 0.000 -0.0009(9) 0.000
C2_4 0.0187(9) 0.0128(9) 0.0194(10) 0.0005(8) -0.0012(8) 0.0009(8)
C3_4 0.0186(10) 0.0153(10) 0.0185(10) -0.0031(8) 0.0002(8) 0.0003(8)
C4_4 0.0118(12) 0.0196(14) 0.0171(14) 0.000 -0.0014(11) 0.000
N5_4 0.0217(13) 0.0198(13) 0.0139(12) 0.000 -0.0004(10) 0.000
C6_4 0.0259(11) 0.0242(11) 0.0182(10) -0.0049(9) -0.0017(9) -0.0010(9)

loop_
_atom_type_symbol
_atom_type_description
_atom_type_scat_dispersion_real
_atom_type_scat_dispersion_imag
_atom_type_scat_source
C C 0.0033 0.0016 'International Tables Vol C Tables 4.2.6.8 and 6.1.1.4'
H H 0.0000 0.0000 'International Tables Vol C Tables 4.2.6.8 and 6.1.1.4'
B B 0.0013 0.0007 'International Tables Vol C Tables 4.2.6.8 and 6.1.1.4'
N N 0.0061 0.0033 'International Tables Vol C Tables 4.2.6.8 and 6.1.1.4'
O O 0.0106 0.0060 'International Tables Vol C Tables 4.2.6.8 and 6.1.1.4'
Mn Mn 0.3368 0.7283 'International Tables Vol C Tables 4.2.6.8 and 6.1.1.4'

loop_
_exptl_crystal_face_index_h
_exptl_crystal_face_index_k
_exptl_crystal_face_index_l
_exptl_crystal_face_perp_dist
1.00 -2.00 -2.00 0.0590
0.00 -1.00 2.00 0.0590
-1.00 2.00 1.00 0.0390
1.00 -2.00 2.00 0.0690
0.00 0.00 -1.00 0.0460
0.00 0.00 1.00 0.0680
-1.00 1.00 -2.00 0.0230
-2.00 2.00 -1.00 0.0230
-2.00 2.00 1.00 0.0320
-2.00 1.00 -2.00 0.0160
-1.00 0.00 -1.00 0.0290
-2.00 1.00 1.00 0.0340
-1.00 1.00 2.00 0.0450
-2.00 0.00 -1.00 0.0220
2.00 0.00 1.00 0.0280
-1.00 0.00 0.00 0.0200
1.00 0.00 0.00 0.0170

loop_
_geom_angle_atom_site_label_1
_geom_angle_atom_site_label_2
_geom_angle_atom_site_label_3
_geom_angle
_geom_angle_site_symmetry_1
_geom_angle_site_symmetry_3
O1_1 C1_1 Mn1_1 177.9(3) . .
C1_1 Mn1_1 C2_1 91.32(9) . .
C1_1 Mn1_1 C2_1 91.32(9) . 7_575
C2_1 Mn1_1 C2_1 94.98(13) . 7_575
C1_1 Mn1_1 C3_3 95.83(12) . 7_575
C2_1 Mn1_1 C3_3 151.03(10) . 7_575
C2_1 Mn1_1 C3_3 112.83(10) 7_575 7_575
C1_1 Mn1_1 C3_3 95.83(12) . .
C2_1 Mn1_1 C3_3 112.83(10) . .
C2_1 Mn1_1 C3_3 151.03(10) 7_575 .
C3_3 Mn1_1 C3_3 38.57(15) 7_575 .
C1_1 Mn1_1 C1_3 158.12(14) . .
C2_1 Mn1_1 C1_3 103.31(9) . .
C2_1 Mn1_1 C1_3 103.31(9) 7_575 .
C3_3 Mn1_1 C1_3 63.64(12) 7_575 .
C3_3 Mn1_1 C1_3 63.64(12) . .
C1_1 Mn1_1 C2_3 127.59(11) . 7_575
C2_1 Mn1_1 C2_3 140.72(10) . 7_575
C2_1 Mn1_1 C2_3 89.76(10) 7_575 7_575
C3_3 Mn1_1 C2_3 37.74(11) 7_575 7_575
C3_3 Mn1_1 C2_3 63.76(10) . 7_575
C1_3 Mn1_1 C2_3 38.15(9) . 7_575
C1_1 Mn1_1 C2_3 127.59(11) . .
C2_1 Mn1_1 C2_3 89.76(10) . .
C2_1 Mn1_1 C2_3 140.72(10) 7_575 .
C3_3 Mn1_1 C2_3 63.76(10) 7_575 .
C3_3 Mn1_1 C2_3 37.74(11) . .
C1_3 Mn1_1 C2_3 38.15(9) . .
C2_3 Mn1_1 C2_3 63.72(15) 7_575 .
C1_1 Mn1_1 B1_2 100.20(14) . .
C2_1 Mn1_1 B1_2 48.03(7) . .
C2_1 Mn1_1 B1_2 48.03(7) 7_575 .
C3_3 Mn1_1 B1_2 154.90(9) 7_575 .
C3_3 Mn1_1 B1_2 154.90(9) . .
C1_3 Mn1_1 B1_2 101.68(13) . .
C2_3 Mn1_1 B1_2 118.27(10) 7_575 .
C2_3 Mn1_1 B1_2 118.27(10) . .
O2_1 C2_1 B1_2 132.4(2) . .
O2_1 C2_1 Mn1_1 149.46(18) . .
B1_2 C2_1 Mn1_1 78.04(13) . .
N1_4 B1_2 C2_2 110.4(2) . .
N1_4 B1_2 C2_1 110.01(15) . .
C2_2 B1_2 C2_1 109.89(16) . .
N1_4 B1_2 C2_1 110.01(15) . 7_575
C2_2 B1_2 C2_1 109.89(16) . 7_575
C2_1 B1_2 C2_1 106.5(2) . 7_575
N1_4 B1_2 Mn1_1 114.75(19) . .
C2_2 B1_2 Mn1_1 134.8(2) . .
C2_1 B1_2 Mn1_1 53.93(11) . .
C2_1 B1_2 Mn1_1 53.93(11) 7_575 .
C3_2 C2_2 C4_2 107.90(17) . 7_575
C3_2 C2_2 C4_2 107.90(17) . .
C4_2 C2_2 C4_2 108.0(3) 7_575 .
C3_2 C2_2 B1_2 111.8(2) . .
C4_2 C2_2 B1_2 110.57(16) 7_575 .
C4_2 C2_2 B1_2 110.57(16) . .
C2_2 C3_2 H3A_2 109.5 . .
C2_2 C3_2 H3B_2 109.5 . .
H3A_2 C3_2 H3B_2 109.5 . .
C2_2 C3_2 H3C_2 109.5 . .
H3A_2 C3_2 H3C_2 109.5 . .
H3B_2 C3_2 H3C_2 109.5 . .
C2_2 C4_2 H4A_2 109.5 . .
C2_2 C4_2 H4B_2 109.5 . .
H4A_2 C4_2 H4B_2 109.5 . .
C2_2 C4_2 H4C_2 109.5 . .
H4A_2 C4_2 H4C_2 109.5 . .
H4B_2 C4_2 H4C_2 109.5 . .
C2_3 C1_3 C2_3 108.0(3) 7_575 .
C2_3 C1_3 Mn1_1 71.28(16) 7_575 .
C2_3 C1_3 Mn1_1 71.28(16) . .
C2_3 C1_3 H1_3 126.0 7_575 .
C2_3 C1_3 H1_3 126.0 . .
Mn1_1 C1_3 H1_3 123.1 . .
C3_3 C2_3 C1_3 107.7(2) . .
C3_3 C2_3 Mn1_1 70.21(14) . .
C1_3 C2_3 Mn1_1 70.57(16) . .
C3_3 C2_3 H2_3 126.1 . .
C1_3 C2_3 H2_3 126.1 . .
Mn1_1 C2_3 H2_3 124.7 . .
C2_3 C3_3 C3_3 108.23(16) . 7_575
C2_3 C3_3 Mn1_1 72.06(14) . .
C3_3 C3_3 Mn1_1 70.71(7) 7_575 .
C2_3 C3_3 H3_3 125.9 . .
C3_3 C3_3 H3_3 125.9 7_575 .
Mn1_1 C3_3 H3_3 123.0 . .
C2_4 N1_4 C2_4 116.8(2) 7_575 .
C2_4 N1_4 B1_2 121.43(12) 7_575 .
C2_4 N1_4 B1_2 121.43(12) . .
N1_4 C2_4 C3_4 123.37(19) . .
N1_4 C2_4 H2_4 118.3 . .
C3_4 C2_4 H2_4 118.3 . .
C2_4 C3_4 C4_4 120.38(19) . .
C2_4 C3_4 H3_4 119.8 . .
C4_4 C3_4 H3_4 119.8 . .
N5_4 C4_4 C3_4 122.17(13) . .
N5_4 C4_4 C3_4 122.17(13) . 7_575
C3_4 C4_4 C3_4 115.7(3) . 7_575
C4_4 N5_4 C6_4 120.90(12) . 7_575
C4_4 N5_4 C6_4 120.90(12) . .
C6_4 N5_4 C6_4 118.1(2) 7_575 .
N5_4 C6_4 H6A_4 109.5 . .
N5_4 C6_4 H6B_4 109.5 . .
H6A_4 C6_4 H6B_4 109.5 . .
N5_4 C6_4 H6C_4 109.5 . .
H6A_4 C6_4 H6C_4 109.5 . .
H6B_4 C6_4 H6C_4 109.5 . .
C6_5 C1_5 C2_5 118.3(4) . .
C6_5 C1_5 C7_5 119.1(4) . .
C2_5 C1_5 C7_5 122.6(4) . .
C3_5 C2_5 C1_5 122.8(5) . .
C3_5 C2_5 H2_5 118.6 . .
C1_5 C2_5 H2_5 118.6 . .
C2_5 C3_5 C4_5 117.9(5) . .
C2_5 C3_5 H3_5 121.0 . .
C4_5 C3_5 H3_5 121.0 . .
C3_5 C4_5 C5_5 119.9(4) . .
C3_5 C4_5 H4_5 120.1 . .
C5_5 C4_5 H4_5 120.1 . .
C6_5 C5_5 C4_5 120.1(4) . .
C6_5 C5_5 H5_5 119.9 . .
C4_5 C5_5 H5_5 119.9 . .
C5_5 C6_5 C1_5 121.0(4) . .
C5_5 C6_5 H6_5 119.5 . .
C1_5 C6_5 H6_5 119.5 . .
C1_5 C7_5 H7A_5 109.5 . .
C1_5 C7_5 H7B_5 109.5 . .
H7A_5 C7_5 H7B_5 109.5 . .
C1_5 C7_5 H7C_5 109.5 . .
H7A_5 C7_5 H7C_5 109.5 . .
H7B_5 C7_5 H7C_5 109.5 . .
C6_15 C1_15 C2_15 119.9 . .
C6_15 C1_15 C7_15 120.0 . .
C2_15 C1_15 C7_15 120.2 . .
C1_15 C2_15 C3_15 120.2 . .
C1_15 C2_15 H2_15 119.9 . .
C3_15 C2_15 H2_15 119.9 . .
C4_15 C3_15 C2_15 120.0 . .
C4_15 C3_15 H3_15 120.0 . .
C2_15 C3_15 H3_15 120.0 . .
C3_15 C4_15 C5_15 119.9 . .
C3_15 C4_15 H4_15 120.1 . .
C5_15 C4_15 H4_15 120.1 . .
C4_15 C5_15 C6_15 120.2 . .
C4_15 C5_15 H5_15 119.9 . .
C6_15 C5_15 H5_15 119.9 . .
C1_15 C6_15 C5_15 120.0 . .
C1_15 C6_15 H6_15 120.0 . .
C5_15 C6_15 H6_15 120.0 . .
C1_15 C7_15 H7A_15 109.5 . .
C1_15 C7_15 H7B_15 109.5 . .
H7A_15 C7_15 H7B_15 109.5 . .
C1_15 C7_15 H7C_15 109.5 . .
H7A_15 C7_15 H7C_15 109.5 . .
H7B_15 C7_15 H7C_15 109.5 . .

loop_
_geom_bond_atom_site_label_1
_geom_bond_atom_site_label_2
_geom_bond_distance
_geom_bond_site_symmetry_2
C1_1 O1_1 1.160(4) .
C1_1 Mn1_1 1.776(3) .
Mn1_1 C2_1 1.852(2) .
Mn1_1 C2_1 1.852(2) 7_575
Mn1_1 C3_3 2.140(3) 7_575
Mn1_1 C3_3 2.140(3) .
Mn1_1 C1_3 2.155(3) .
Mn1_1 C2_3 2.164(3) 7_575
Mn1_1 C2_3 2.164(3) .
Mn1_1 B1_2 2.241(3) .
C2_1 O2_1 1.195(3) .
C2_1 B1_2 1.703(3) .
B1_2 N1_4 1.582(4) .
B1_2 C2_2 1.644(4) .
B1_2 C2_1 1.703(3) 7_575
C2_2 C3_2 1.529(4) .
C2_2 C4_2 1.539(3) 7_575
C2_2 C4_2 1.539(3) .
C3_2 H3A_2 0.9800 .
C3_2 H3B_2 0.9800 .
C3_2 H3C_2 0.9800 .
C4_2 H4A_2 0.9800 .
C4_2 H4B_2 0.9800 .
C4_2 H4C_2 0.9800 .
C1_3 C2_3 1.412(4) 7_575
C1_3 C2_3 1.412(4) .
C1_3 H1_3 0.9500 .
C2_3 C3_3 1.392(4) .
C2_3 H2_3 0.9500 .
C3_3 C3_3 1.414(5) 7_575
C3_3 H3_3 0.9500 .
N1_4 C2_4 1.359(2) 7_575
N1_4 C2_4 1.359(2) .
C2_4 C3_4 1.365(3) .
C2_4 H2_4 0.9500 .
C3_4 C4_4 1.417(3) .
C3_4 H3_4 0.9500 .
C4_4 N5_4 1.345(4) .
C4_4 C3_4 1.417(3) 7_575
N5_4 C6_4 1.463(2) 7_575
N5_4 C6_4 1.463(2) .
C6_4 H6A_4 0.9800 .
C6_4 H6B_4 0.9800 .
C6_4 H6C_4 0.9800 .
C1_5 C6_5 1.383(7) .
C1_5 C2_5 1.385(7) .
C1_5 C7_5 1.460(6) .
C2_5 C3_5 1.380(7) .
C2_5 H2_5 0.9500 .
C3_5 C4_5 1.399(7) .
C3_5 H3_5 0.9500 .
C4_5 C5_5 1.404(7) .
C4_5 H4_5 0.9500 .
C5_5 C6_5 1.369(6) .
C5_5 H5_5 0.9500 .
C6_5 H6_5 0.9500 .
C7_5 H7A_5 0.9800 .
C7_5 H7B_5 0.9800 .
C7_5 H7C_5 0.9800 .
C1_15 C6_15 1.3953 .
C1_15 C2_15 1.3979 .
C1_15 C7_15 1.5195 .
C2_15 C3_15 1.3996 .
C2_15 H2_15 0.9500 .
C3_15 C4_15 1.3953 .
C3_15 H3_15 0.9500 .
C4_15 C5_15 1.3979 .
C4_15 H4_15 0.9500 .
C5_15 C6_15 1.3996 .
C5_15 H5_15 0.9500 .
C6_15 H6_15 0.9500 .
C7_15 H7A_15 0.9800 .
C7_15 H7B_15 0.9800 .
C7_15 H7C_15 0.9800 .

loop_
_geom_torsion_atom_site_label_1
_geom_torsion_atom_site_label_2
_geom_torsion_atom_site_label_3
_geom_torsion_atom_site_label_4
_geom_torsion
_geom_torsion_site_symmetry_1
_geom_torsion_site_symmetry_4
C1_1 Mn1_1 C2_1 O2_1 81.0(3) . .
C2_1 Mn1_1 C2_1 O2_1 172.4(3) 7_575 .
C3_3 Mn1_1 C2_1 O2_1 -23.6(5) 7_575 .
C3_3 Mn1_1 C2_1 O2_1 -15.9(4) . .
C1_3 Mn1_1 C2_1 O2_1 -82.6(3) . .
C2_3 Mn1_1 C2_1 O2_1 -91.8(4) 7_575 .
C2_3 Mn1_1 C2_1 O2_1 -46.6(3) . .
B1_2 Mn1_1 C2_1 O2_1 -176.4(4) . .
C1_1 Mn1_1 C2_1 B1_2 -102.56(14) . .
C2_1 Mn1_1 C2_1 B1_2 -11.12(16) 7_575 .
C3_3 Mn1_1 C2_1 B1_2 152.9(2) 7_575 .
C3_3 Mn1_1 C2_1 B1_2 160.55(14) . .
C1_3 Mn1_1 C2_1 B1_2 93.84(15) . .
C2_3 Mn1_1 C2_1 B1_2 84.62(19) 7_575 .
C2_3 Mn1_1 C2_1 B1_2 129.84(15) . .
O2_1 C2_1 B1_2 N1_4 70.9(3) . .
Mn1_1 C2_1 B1_2 N1_4 -106.62(18) . .
O2_1 C2_1 B1_2 C2_2 -50.9(3) . .
Mn1_1 C2_1 B1_2 C2_2 131.59(19) . .
O2_1 C2_1 B1_2 C2_1 -169.87(15) . 7_575
Mn1_1 C2_1 B1_2 C2_1 12.58(18) . 7_575
O2_1 C2_1 B1_2 Mn1_1 177.6(3) . .
N1_4 B1_2 C2_2 C3_2 180.000(1) . .
C2_1 B1_2 C2_2 C3_2 -58.46(15) . .
C2_1 B1_2 C2_2 C3_2 58.46(15) 7_575 .
Mn1_1 B1_2 C2_2 C3_2 0.000(1) . .
N1_4 B1_2 C2_2 C4_2 59.79(18) . 7_575
C2_1 B1_2 C2_2 C4_2 -178.67(19) . 7_575
C2_1 B1_2 C2_2 C4_2 -61.7(3) 7_575 7_575
Mn1_1 B1_2 C2_2 C4_2 -120.21(18) . 7_575
N1_4 B1_2 C2_2 C4_2 -59.79(18) . .
C2_1 B1_2 C2_2 C4_2 61.7(3) . .
C2_1 B1_2 C2_2 C4_2 178.67(19) 7_575 .
Mn1_1 B1_2 C2_2 C4_2 120.21(18) . .
C2_3 C1_3 C2_3 C3_3 -1.5(4) 7_575 .
Mn1_1 C1_3 C2_3 C3_3 60.67(17) . .
C2_3 C1_3 C2_3 Mn1_1 -62.2(2) 7_575 .
C1_3 C2_3 C3_3 C3_3 0.9(2) . 7_575
Mn1_1 C2_3 C3_3 C3_3 61.83(7) . 7_575
C1_3 C2_3 C3_3 Mn1_1 -60.90(19) . .
C2_2 B1_2 N1_4 C2_4 -86.4(2) . 7_575
C2_1 B1_2 N1_4 C2_4 152.2(2) . 7_575
C2_1 B1_2 N1_4 C2_4 35.1(3) 7_575 7_575
Mn1_1 B1_2 N1_4 C2_4 93.6(2) . 7_575
C2_2 B1_2 N1_4 C2_4 86.4(2) . .
C2_1 B1_2 N1_4 C2_4 -35.1(3) . .
C2_1 B1_2 N1_4 C2_4 -152.2(2) 7_575 .
Mn1_1 B1_2 N1_4 C2_4 -93.6(2) . .
C2_4 N1_4 C2_4 C3_4 1.9(4) 7_575 .
B1_2 N1_4 C2_4 C3_4 -171.2(2) . .
N1_4 C2_4 C3_4 C4_4 0.2(3) . .
C2_4 C3_4 C4_4 N5_4 178.5(2) . .
C2_4 C3_4 C4_4 C3_4 -2.2(4) . 7_575
C3_4 C4_4 N5_4 C6_4 178.2(2) . 7_575
C3_4 C4_4 N5_4 C6_4 -1.1(4) 7_575 7_575
C3_4 C4_4 N5_4 C6_4 1.1(4) . .
C3_4 C4_4 N5_4 C6_4 -178.2(2) 7_575 .
C6_5 C1_5 C2_5 C3_5 0.000(2) . .
C7_5 C1_5 C2_5 C3_5 180.000(2) . .
C1_5 C2_5 C3_5 C4_5 0.000(2) . .
C2_5 C3_5 C4_5 C5_5 0.000(2) . .
C3_5 C4_5 C5_5 C6_5 0.000(2) . .
C4_5 C5_5 C6_5 C1_5 0.000(2) . .
C2_5 C1_5 C6_5 C5_5 0.000(2) . .
C7_5 C1_5 C6_5 C5_5 180.000(1) . .
C6_15 C1_15 C2_15 C3_15 0.0 . .
C7_15 C1_15 C2_15 C3_15 180.0 . .
C1_15 C2_15 C3_15 C4_15 0.0 . .
C2_15 C3_15 C4_15 C5_15 0.0 . .
C3_15 C4_15 C5_15 C6_15 0.0 . .
C2_15 C1_15 C6_15 C5_15 0.0 . .
C7_15 C1_15 C6_15 C5_15 180.0 . .
C4_15 C5_15 C6_15 C1_15 0.0 . .
